data_4112580
loop_
_publ_author_name
'Shih-Sheng Sun'
'Charlotte L. Stern'
'SonBinh T. Nguyen'
'Joseph T. Hupp'

_publ_section_title
;
 Directed Assembly of Transition-Metal-Coordinated Molecular Loops and
 Squares from Salen-Type Components. Examples of Metalation-Controlled
 Structural Conversion
;
_journal_name_full 'Journal of the American Chemical Society'
_journal_page_first 6314
_journal_page_last 6326
_journal_paper_doi 10.1021/ja037378s
_journal_volume 126
_journal_year 2004
_chemical_formula_sum 'C104.5 H122 F10.5 N9.5 O19 P4 Pt2 S3.5'
_chemical_formula_weight 2640.89
_chemical_name_systematic
; 
 ? 
;
_space_group_IT_number 2
_symmetry_cell_setting triclinic
_symmetry_space_group_name_Hall '-P 1'
_symmetry_space_group_name_H-M 'P -1'
_atom_sites_solution_hydrogens geom
_atom_sites_solution_primary direct
_atom_sites_solution_secondary difmap
_audit_creation_method SHELXL-97
_cell_angle_alpha 94.923(3)
_cell_angle_beta 101.500(2)
_cell_angle_gamma 93.843(3)
_cell_formula_units_Z 2
_cell_length_a 13.163(2)
_cell_length_b 22.472(4)
_cell_length_c 24.798(4)
_cell_measurement_temperature 153(2)
_cell_volume 7135(2)
_computing_cell_refinement 'Bruker SMART'
_computing_data_collection 'Bruker SMART'
_computing_data_reduction 'Bruker SHELXTL'
_computing_molecular_graphics 'Bruker SHELXTL'
_computing_publication_material 'Bruker SHELXTL'
_computing_structure_refinement 'SHELXL-97 (Sheldrick, 1997)'
_computing_structure_solution 'SHELXS-97 (Sheldrick, 1990)'
_diffrn_ambient_temperature 153(2)
_diffrn_measured_fraction_theta_full 0.887
_diffrn_measured_fraction_theta_max 0.887
_diffrn_measurement_device_type 'CCD area detector'
_diffrn_measurement_method 'omega scans'
_diffrn_radiation_monochromator graphite
_diffrn_radiation_source 'fine-focus sealed tube'
_diffrn_radiation_type MoK\a
_diffrn_radiation_wavelength 0.71073
_diffrn_reflns_av_R_equivalents 0.1432
_diffrn_reflns_av_sigmaI/netI 0.2050
_diffrn_reflns_limit_h_max 17
_diffrn_reflns_limit_h_min -17
_diffrn_reflns_limit_k_max 29
_diffrn_reflns_limit_k_min -30
_diffrn_reflns_limit_l_max 32
_diffrn_reflns_limit_l_min -31
_diffrn_reflns_number 63893
_diffrn_reflns_theta_full 28.70
_diffrn_reflns_theta_max 28.70
_diffrn_reflns_theta_min 1.63
_exptl_absorpt_coefficient_mu 2.123
_exptl_absorpt_correction_T_max 0.9004
_exptl_absorpt_correction_T_min 0.3897
_exptl_absorpt_correction_type integration
_exptl_crystal_colour yellow
_exptl_crystal_density_diffrn 1.229
_exptl_crystal_description 'flat needle'
_exptl_crystal_F_000 2740
_exptl_crystal_size_max 0.644
_exptl_crystal_size_mid 0.122
_exptl_crystal_size_min 0.034
_refine_diff_density_max 3.110
_refine_diff_density_min -2.072
_refine_diff_density_rms 0.185
_refine_ls_extinction_method none
_refine_ls_goodness_of_fit_ref 0.900
_refine_ls_hydrogen_treatment mixed
_refine_ls_matrix_type full
_refine_ls_number_parameters 1291
_refine_ls_number_reflns 32737
_refine_ls_number_restraints 0
_refine_ls_restrained_S_all 0.900
_refine_ls_R_factor_all 0.1305
_refine_ls_R_factor_gt 0.0739
_refine_ls_shift/su_max 0.005
_refine_ls_shift/su_mean 0.000
_refine_ls_structure_factor_coef Fsqd
_refine_ls_weighting_details 'calc w=1/[\s^2^(Fo^2^)+(0.0869P)^2^+0.0000P] where P=(Fo^2^+2Fc^2^)/3'
_refine_ls_weighting_scheme calc
_refine_ls_wR_factor_gt 0.1803
_refine_ls_wR_factor_ref 0.1993
_reflns_number_gt 16659
_reflns_number_total 32737
_reflns_threshold_expression >2sigma(I)
_cod_data_source_file ja037378ssi20030721_010428.cif
_cod_data_source_block compound-16b
_cod_original_cell_volume 7134.7(19)
_cod_original_formula_sum 'C104.50 H122 F10.50 N9.50 O19 P4 Pt2 S3.50'
_cod_database_code 4112580

loop_
_symmetry_equiv_pos_as_xyz
'x, y, z'
'-x, -y, -z'

loop_
_atom_site_label
_atom_site_type_symbol
_atom_site_fract_x
_atom_site_fract_y
_atom_site_fract_z
_atom_site_U_iso_or_equiv
_atom_site_adp_type
_atom_site_occupancy
_atom_site_symmetry_multiplicity
_atom_site_calc_flag
_atom_site_refinement_flags
Pt1 Pt -0.05911(2) 0.160947(16) 0.778872(15) 0.02734(10) Uani 1 1 d .
Pt2 Pt 1.19253(2) 0.701792(16) 0.770088(14) 0.02418(10) Uani 1 1 d .
P1 P -0.03869(19) 0.06342(12) 0.79292(12) 0.0379(6) Uani 1 1 d .
P2 P -0.12655(17) 0.18699(12) 0.85384(10) 0.0320(5) Uani 1 1 d .
P3 P 1.32656(17) 0.69138(11) 0.84106(9) 0.0286(5) Uani 1 1 d .
P4 P 1.18994(18) 0.80310(11) 0.78466(11) 0.0339(6) Uani 1 1 d .
O2 O 0.5834(4) 0.2529(3) 0.6962(2) 0.0319(14) Uani 1 1 d .
O3 O 0.6567(4) 0.4175(3) 0.6977(2) 0.0287(14) Uani 1 1 d .
H3 H 0.6191 0.4176 0.6661 0.043 Uiso 1 1 calc R
O4 O 0.4862(4) 0.6024(3) 0.7112(2) 0.0277(14) Uani 1 1 d .
O5 O 0.3966(4) 0.4277(3) 0.6877(3) 0.0323(15) Uani 1 1 d .
H5 H 0.4003 0.4649 0.6965 0.048 Uiso 1 1 calc R
N1 N 0.0105(5) 0.1481(3) 0.7088(3) 0.0272(17) Uani 1 1 d .
N2 N 0.5717(5) 0.3091(3) 0.7887(3) 0.0225(15) Uani 1 1 d .
N3 N 0.7150(5) 0.4049(3) 0.7999(3) 0.0245(16) Uani 1 1 d .
N4 N 1.1814(5) 0.6094(3) 0.7414(3) 0.0219(15) Uani 1 1 d .
N5 N 1.0640(5) 0.6989(3) 0.7040(3) 0.0283(17) Uani 1 1 d .
N6 N 0.5753(4) 0.5533(3) 0.7951(3) 0.0217(15) Uani 1 1 d .
N7 N 0.4326(5) 0.4587(3) 0.7934(3) 0.0279(16) Uani 1 1 d .
N8 N -0.0781(5) 0.2458(3) 0.7487(3) 0.0238(15) Uani 1 1 d .
C1 C 0.0966(10) 0.0506(7) 0.8058(6) 0.076(4) Uani 1 1 d .
H1A H 0.1039 0.0072 0.8077 0.091 Uiso 1 1 calc R
H1B H 0.1275 0.0632 0.7748 0.091 Uiso 1 1 calc R
C2 C 0.1559(11) 0.0861(8) 0.8608(6) 0.108(6) Uani 1 1 d .
H2A H 0.1229 0.0752 0.8912 0.162 Uiso 1 1 calc R
H2B H 0.1536 0.1292 0.8578 0.162 Uiso 1 1 calc R
H2C H 0.2285 0.0762 0.8683 0.162 Uiso 1 1 calc R
C3 C -0.0952(9) 0.0177(6) 0.7297(5) 0.063(3) Uani 1 1 d .
H3A H -0.0653 0.0326 0.6992 0.075 Uiso 1 1 calc R
H3B H -0.0768 -0.0240 0.7333 0.075 Uiso 1 1 calc R
C4 C -0.2128(10) 0.0178(7) 0.7150(7) 0.092(5) Uani 1 1 d .
C5 C -0.0956(14) 0.0287(6) 0.8446(7) 0.093(6) Uani 1 1 d .
C6A C 0.011(5) -0.031(3) 0.864(3) 0.063(3) Uiso 0.22(2) 1 d P
C6B C -0.0711(14) -0.0363(8) 0.8523(7) 0.063(3) Uiso 0.78(2) 1 d P
C7 C -0.2542(7) 0.1499(5) 0.8537(4) 0.039(2) Uani 1 1 d .
H7A H -0.2472 0.1069 0.8577 0.046 Uiso 1 1 calc R
H7B H -0.2795 0.1673 0.8862 0.046 Uiso 1 1 calc R
C8 C -0.3366(8) 0.1560(6) 0.8003(5) 0.063(4) Uani 1 1 d .
H8A H -0.3485 0.1983 0.7976 0.094 Uiso 1 1 calc R
H8B H -0.4020 0.1333 0.8017 0.094 Uiso 1 1 calc R
H8C H -0.3111 0.1402 0.7678 0.094 Uiso 1 1 calc R
C9 C -0.0439(9) 0.1775(6) 0.9205(4) 0.055(3) Uani 1 1 d .
H9A H -0.0317 0.1346 0.9216 0.066 Uiso 1 1 calc R
H9B H 0.0243 0.2002 0.9234 0.066 Uiso 1 1 calc R
C10 C -0.0882(11) 0.1978(7) 0.9696(5) 0.077(4) Uani 1 1 d .
H10A H -0.0968 0.2408 0.9701 0.116 Uiso 1 1 calc R
H10B H -0.0407 0.1901 1.0036 0.116 Uiso 1 1 calc R
H10C H -0.1559 0.1756 0.9671 0.116 Uiso 1 1 calc R
C11 C -0.1456(7) 0.2667(5) 0.8609(5) 0.045(3) Uani 1 1 d .
H11A H -0.1843 0.2772 0.8250 0.054 Uiso 1 1 calc R
H11B H -0.1897 0.2738 0.8884 0.054 Uiso 1 1 calc R
C12 C -0.0469(8) 0.3086(5) 0.8783(5) 0.053(3) Uani 1 1 d .
H12A H -0.0110 0.3013 0.9154 0.079 Uiso 1 1 calc R
H12B H -0.0647 0.3502 0.8786 0.079 Uiso 1 1 calc R
H12C H -0.0012 0.3012 0.8521 0.079 Uiso 1 1 calc R
C13 C -0.0516(7) 0.1377(4) 0.6573(4) 0.034(2) Uani 1 1 d .
H13 H -0.1234 0.1257 0.6537 0.040 Uiso 1 1 calc R
C14 C -0.0125(7) 0.1442(5) 0.6107(4) 0.042(2) Uani 1 1 d .
H14 H -0.0561 0.1354 0.5751 0.051 Uiso 1 1 calc R
C15 C 0.0934(7) 0.1642(4) 0.6164(4) 0.033(2) Uani 1 1 d .
H15 H 0.1200 0.1710 0.5843 0.040 Uiso 1 1 calc R
C16 C 0.1588(6) 0.1742(4) 0.6677(4) 0.0274(19) Uani 1 1 d .
C17 C 0.1119(6) 0.1664(4) 0.7133(3) 0.0256(19) Uani 1 1 d .
H17 H 0.1543 0.1745 0.7493 0.031 Uiso 1 1 calc R
C18 C 0.2700(6) 0.1941(4) 0.6758(4) 0.029(2) Uani 1 1 d .
C19 C 0.3288(6) 0.1719(4) 0.6394(4) 0.030(2) Uani 1 1 d .
H19 H 0.2958 0.1429 0.6098 0.036 Uiso 1 1 calc R
C20 C 0.4350(6) 0.1901(4) 0.6438(4) 0.0274(19) Uani 1 1 d .
C21 C 0.4819(6) 0.2321(4) 0.6892(3) 0.0251(19) Uani 1 1 d .
C22 C 0.4244(5) 0.2540(3) 0.7289(3) 0.0162(16) Uani 1 1 d .
C23 C 0.3192(6) 0.2347(4) 0.7211(3) 0.0232(18) Uani 1 1 d .
H23 H 0.2801 0.2494 0.7469 0.028 Uiso 1 1 calc R
C24 C 0.4992(7) 0.1641(5) 0.6038(4) 0.036(2) Uani 1 1 d .
C25 C 0.5402(9) 0.2117(5) 0.5726(4) 0.051(3) Uani 1 1 d .
H25A H 0.5854 0.2421 0.5988 0.077 Uiso 1 1 calc R
H25B H 0.4818 0.2305 0.5517 0.077 Uiso 1 1 calc R
H25C H 0.5800 0.1935 0.5471 0.077 Uiso 1 1 calc R
C26 C 0.4319(8) 0.1161(5) 0.5614(4) 0.053(3) Uani 1 1 d .
H26A H 0.4743 0.0989 0.5367 0.080 Uiso 1 1 calc R
H26B H 0.3738 0.1343 0.5397 0.080 Uiso 1 1 calc R
H26C H 0.4048 0.0843 0.5808 0.080 Uiso 1 1 calc R
C27 C 0.5929(8) 0.1321(5) 0.6352(5) 0.048(3) Uani 1 1 d .
H27A H 0.6235 0.1557 0.6705 0.072 Uiso 1 1 calc R
H27B H 0.6457 0.1288 0.6125 0.072 Uiso 1 1 calc R
H27C H 0.5680 0.0920 0.6421 0.072 Uiso 1 1 calc R
C28 C 0.4735(6) 0.2904(4) 0.7764(4) 0.0245(19) Uani 1 1 d .
H28A H 0.4351 0.3268 0.7768 0.029 Uiso 1 1 calc R
H28B H 0.4599 0.2691 0.8079 0.029 Uiso 1 1 calc R
C29 C 0.6198(6) 0.3359(4) 0.8416(3) 0.0240(18) Uani 1 1 d .
C30 C 0.6003(6) 0.3092(4) 0.8895(3) 0.0276(19) Uani 1 1 d .
H30 H 0.5503 0.2757 0.8854 0.033 Uiso 1 1 calc R
C31 C 0.6540(6) 0.3321(4) 0.9411(4) 0.032(2) Uani 1 1 d .
H31 H 0.6386 0.3156 0.9728 0.038 Uiso 1 1 calc R
C32 C 0.7286(7) 0.3780(4) 0.9473(4) 0.036(2) Uani 1 1 d .
H32 H 0.7669 0.3924 0.9833 0.043 Uiso 1 1 calc R
C33 C 0.7497(6) 0.4044(4) 0.9014(4) 0.029(2) Uani 1 1 d .
H33 H 0.8014 0.4371 0.9064 0.035 Uiso 1 1 calc R
C34 C 0.6968(5) 0.3838(3) 0.8493(3) 0.0145(16) Uani 1 1 d .
C35 C 0.8059(6) 0.4319(4) 0.7987(3) 0.0246(18) Uani 1 1 d .
H35 H 0.8583 0.4380 0.8315 0.030 Uiso 1 1 calc R
C36 C 0.8275(6) 0.4525(4) 0.7479(3) 0.0222(18) Uani 1 1 d .
C37 C 0.7499(6) 0.4435(4) 0.6986(3) 0.0230(18) Uani 1 1 d .
C38 C 0.7769(7) 0.4618(4) 0.6482(4) 0.030(2) Uani 1 1 d .
C39 C 0.6926(7) 0.4536(4) 0.5939(4) 0.032(2) Uani 1 1 d .
C40 C 0.6593(7) 0.3877(4) 0.5775(4) 0.035(2) Uani 1 1 d .
H40A H 0.6277 0.3713 0.6062 0.052 Uiso 1 1 calc R
H40B H 0.7202 0.3663 0.5732 0.052 Uiso 1 1 calc R
H40C H 0.6085 0.3830 0.5423 0.052 Uiso 1 1 calc R
C41 C 0.5999(8) 0.4882(5) 0.6015(4) 0.050(3) Uani 1 1 d .
H41A H 0.5491 0.4850 0.5664 0.075 Uiso 1 1 calc R
H41B H 0.6236 0.5305 0.6132 0.075 Uiso 1 1 calc R
H41C H 0.5673 0.4714 0.6297 0.075 Uiso 1 1 calc R
C42 C 0.7382(8) 0.4787(5) 0.5472(4) 0.052(3) Uani 1 1 d .
H42A H 0.7889 0.4522 0.5368 0.079 Uiso 1 1 calc R
H42B H 0.7727 0.5189 0.5599 0.079 Uiso 1 1 calc R
H42C H 0.6821 0.4809 0.5150 0.079 Uiso 1 1 calc R
C43 C 0.8772(6) 0.4879(4) 0.6524(3) 0.029(2) Uani 1 1 d .
H43 H 0.8957 0.4997 0.6195 0.034 Uiso 1 1 calc R
C44 C 0.9530(6) 0.4983(4) 0.7010(4) 0.0283(19) Uani 1 1 d .
C45 C 0.9276(6) 0.4806(4) 0.7492(4) 0.0266(19) Uani 1 1 d .
H45 H 0.9774 0.4872 0.7831 0.032 Uiso 1 1 calc R
C46 C 1.0571(6) 0.5272(4) 0.7025(3) 0.0235(18) Uani 1 1 d .
C47 C 1.1188(6) 0.5107(4) 0.6649(4) 0.0278(19) Uani 1 1 d .
H47 H 1.0952 0.4778 0.6376 0.033 Uiso 1 1 calc R
C48 C 1.2127(7) 0.5414(4) 0.6668(4) 0.035(2) Uani 1 1 d .
H48 H 1.2566 0.5287 0.6427 0.041 Uiso 1 1 calc R
C49 C 1.2421(7) 0.5907(4) 0.7041(4) 0.033(2) Uani 1 1 d .
H49 H 1.3063 0.6130 0.7048 0.039 Uiso 1 1 calc R
C50 C 1.0921(6) 0.5752(4) 0.7407(3) 0.0222(18) Uani 1 1 d .
H50 H 1.0525 0.5851 0.7678 0.027 Uiso 1 1 calc R
C51 C 1.3191(10) 0.6125(5) 0.8563(5) 0.066(4) Uani 1 1 d .
H51A H 1.2450 0.5985 0.8534 0.079 Uiso 1 1 calc R
H51B H 1.3452 0.5881 0.8277 0.079 Uiso 1 1 calc R
C52 C 1.3790(9) 0.6009(6) 0.9124(5) 0.056(3) Uani 1 1 d .
H52A H 1.4496 0.6207 0.9187 0.085 Uiso 1 1 calc R
H52B H 1.3827 0.5576 0.9139 0.085 Uiso 1 1 calc R
H52C H 1.3437 0.6168 0.9411 0.085 Uiso 1 1 calc R
C53 C 1.3264(8) 0.7344(6) 0.9060(4) 0.052(3) Uani 1 1 d .
H53A H 1.3855 0.7242 0.9341 0.063 Uiso 1 1 calc R
H53B H 1.3376 0.7776 0.9014 0.063 Uiso 1 1 calc R
C54 C 1.2255(8) 0.7239(6) 0.9274(4) 0.049(3) Uani 1 1 d .
H54A H 1.1656 0.7283 0.8979 0.074 Uiso 1 1 calc R
H54B H 1.2261 0.7534 0.9590 0.074 Uiso 1 1 calc R
H54C H 1.2205 0.6834 0.9390 0.074 Uiso 1 1 calc R
C55 C 1.1311(10) 0.8297(7) 0.8372(6) 0.013(3) Uani 0.50 1 d P
H55A H 1.1759 0.8230 0.8729 0.015 Uiso 1 1 calc R
H55B H 1.1288 0.8735 0.8363 0.015 Uiso 1 1 calc R
C56 C 1.0207(8) 0.8023(6) 0.8361(5) 0.058(3) Uani 1 1 d .
H56A H 1.0204 0.7585 0.8346 0.087 Uiso 1 1 calc R
H56B H 0.9731 0.8130 0.8034 0.087 Uiso 1 1 calc R
H56C H 0.9981 0.8177 0.8695 0.087 Uiso 1 1 calc R
C57 C 1.4515(7) 0.7114(5) 0.8218(4) 0.047(3) Uani 1 1 d .
C58A C 1.546(5) 0.728(6) 0.878(4) 0.063(3) Uiso 0.23(9) 1 d P
C58B C 1.5504(15) 0.7061(18) 0.8658(12) 0.063(3) Uiso 0.77(9) 1 d P
C59 C 1.3127(8) 0.8457(6) 0.7929(5) 0.055(3) Uani 1 1 d .
H59A H 1.3039 0.8888 0.8008 0.066 Uiso 1 1 calc R
H59B H 1.3620 0.8332 0.8247 0.066 Uiso 1 1 calc R
C60 C 1.3598(10) 0.8358(6) 0.7374(5) 0.063(4) Uani 1 1 d .
H60A H 1.3533 0.7930 0.7247 0.095 Uiso 1 1 calc R
H60B H 1.4334 0.8510 0.7456 0.095 Uiso 1 1 calc R
H60C H 1.3212 0.8575 0.7085 0.095 Uiso 1 1 calc R
C61 C 1.1156(11) 0.8284(6) 0.7222(5) 0.066(4) Uani 1 1 d .
H61A H 1.1501 0.8175 0.6911 0.080 Uiso 1 1 calc R
H61B H 1.0455 0.8066 0.7137 0.080 Uiso 1 1 calc R
C62 C 1.1029(12) 0.8981(6) 0.7255(7) 0.090(5) Uani 1 1 d .
H62A H 1.0519 0.9076 0.7481 0.136 Uiso 1 1 calc R
H62B H 1.0789 0.9097 0.6882 0.136 Uiso 1 1 calc R
H62C H 1.1701 0.9202 0.7423 0.136 Uiso 1 1 calc R
C63 C 1.0774(7) 0.6988(5) 0.6517(4) 0.042(3) Uani 1 1 d .
H63 H 1.1450 0.7091 0.6454 0.050 Uiso 1 1 calc R
C64 C 0.9955(7) 0.6843(5) 0.6062(4) 0.050(3) Uani 1 1 d .
H64 H 1.0057 0.6866 0.5696 0.060 Uiso 1 1 calc R
C65 C 0.8991(7) 0.6665(5) 0.6162(4) 0.039(2) Uani 1 1 d .
H65 H 0.8432 0.6533 0.5860 0.047 Uiso 1 1 calc R
C66 C 0.8828(6) 0.6677(4) 0.6708(3) 0.030(2) Uani 1 1 d .
C67 C 0.9676(6) 0.6827(4) 0.7116(3) 0.0221(18) Uani 1 1 d .
H67 H 0.9587 0.6818 0.7486 0.027 Uiso 1 1 calc R
C68 C 0.7781(6) 0.6494(4) 0.6810(3) 0.0238(19) Uani 1 1 d .
C69 C 0.6889(6) 0.6655(4) 0.6476(3) 0.0255(19) Uani 1 1 d .
H69 H 0.6967 0.6880 0.6178 0.031 Uiso 1 1 calc R
C70 C 0.5894(6) 0.6509(4) 0.6550(3) 0.029(2) Uani 1 1 d .
C71 C 0.5814(5) 0.6183(4) 0.7010(3) 0.0243(19) Uani 1 1 d .
C72 C 0.6704(6) 0.6036(4) 0.7373(4) 0.028(2) Uani 1 1 d .
C73 C 0.7682(6) 0.6187(4) 0.7268(3) 0.0253(19) Uani 1 1 d .
H73 H 0.8286 0.6082 0.7507 0.030 Uiso 1 1 calc R
C74 C 0.4932(6) 0.6701(5) 0.6169(4) 0.034(2) Uani 1 1 d .
C75 C 0.4350(7) 0.7135(5) 0.6510(4) 0.039(2) Uani 1 1 d .
H75A H 0.4103 0.6922 0.6794 0.059 Uiso 1 1 calc R
H75B H 0.3756 0.7273 0.6261 0.059 Uiso 1 1 calc R
H75C H 0.4829 0.7481 0.6687 0.059 Uiso 1 1 calc R
C76 C 0.4194(7) 0.6149(5) 0.5890(4) 0.041(2) Uani 1 1 d .
H76A H 0.4576 0.5872 0.5696 0.061 Uiso 1 1 calc R
H76B H 0.3614 0.6278 0.5625 0.061 Uiso 1 1 calc R
H76C H 0.3922 0.5946 0.6173 0.061 Uiso 1 1 calc R
C77 C 0.5215(7) 0.7053(5) 0.5693(4) 0.042(3) Uani 1 1 d .
H77A H 0.5635 0.7427 0.5853 0.062 Uiso 1 1 calc R
H77B H 0.4575 0.7146 0.5450 0.062 Uiso 1 1 calc R
H77C H 0.5612 0.6807 0.5479 0.062 Uiso 1 1 calc R
C78 C 0.6629(6) 0.5706(4) 0.7847(3) 0.0209(18) Uani 1 1 d .
H78 H 0.7249 0.5619 0.8084 0.025 Uiso 1 1 calc R
C79 C 0.5739(6) 0.5279(4) 0.8445(3) 0.0238(18) Uani 1 1 d .
C80 C 0.6369(6) 0.5521(5) 0.8955(4) 0.033(2) Uani 1 1 d .
H80 H 0.6851 0.5858 0.8966 0.040 Uiso 1 1 calc R
C81 C 0.6295(7) 0.5271(5) 0.9450(4) 0.038(2) Uani 1 1 d .
H81 H 0.6739 0.5428 0.9790 0.046 Uiso 1 1 calc R
C82 C 0.5577(7) 0.4802(4) 0.9429(4) 0.033(2) Uani 1 1 d .
H82 H 0.5514 0.4641 0.9765 0.040 Uiso 1 1 calc R
C83 C 0.4935(7) 0.4549(5) 0.8945(4) 0.035(2) Uani 1 1 d .
H83 H 0.4473 0.4205 0.8943 0.042 Uiso 1 1 calc R
C84 C 0.4974(6) 0.4810(4) 0.8445(3) 0.0242(18) Uani 1 1 d .
C85 C 0.3385(6) 0.4360(4) 0.7939(4) 0.0241(18) Uani 1 1 d .
H85 H 0.3138 0.4386 0.8275 0.029 Uiso 1 1 calc R
C86 C 0.2720(6) 0.4070(4) 0.7437(3) 0.0243(18) Uani 1 1 d .
C87 C 0.3039(6) 0.4032(4) 0.6919(3) 0.0223(18) Uani 1 1 d .
C88 C 0.2342(6) 0.3732(4) 0.6436(3) 0.027(2) Uani 1 1 d .
C89 C 0.2685(7) 0.3659(4) 0.5885(3) 0.030(2) Uani 1 1 d .
C90 C 0.2887(9) 0.4279(5) 0.5671(4) 0.046(3) Uani 1 1 d .
H90A H 0.2236 0.4474 0.5600 0.069 Uiso 1 1 calc R
H90B H 0.3147 0.4222 0.5328 0.069 Uiso 1 1 calc R
H90C H 0.3404 0.4532 0.5951 0.069 Uiso 1 1 calc R
C91 C 0.3677(8) 0.3317(5) 0.5941(4) 0.046(3) Uani 1 1 d .
H91A H 0.4254 0.3558 0.6194 0.069 Uiso 1 1 calc R
H91B H 0.3854 0.3242 0.5577 0.069 Uiso 1 1 calc R
H91C H 0.3550 0.2934 0.6088 0.069 Uiso 1 1 calc R
C92 C 0.1844(9) 0.3303(5) 0.5428(4) 0.052(3) Uani 1 1 d .
H92A H 0.1664 0.2911 0.5546 0.079 Uiso 1 1 calc R
H92B H 0.2111 0.3246 0.5087 0.079 Uiso 1 1 calc R
H92C H 0.1223 0.3525 0.5361 0.079 Uiso 1 1 calc R
C93 C 0.1376(6) 0.3493(4) 0.6504(3) 0.0267(19) Uani 1 1 d .
H93 H 0.0900 0.3301 0.6188 0.032 Uiso 1 1 calc R
C94 C 0.1071(6) 0.3520(4) 0.7016(3) 0.0233(18) Uani 1 1 d .
C95 C 0.1730(6) 0.3810(4) 0.7477(4) 0.0234(18) Uani 1 1 d .
H95 H 0.1523 0.3836 0.7823 0.028 Uiso 1 1 calc R
C96 C 0.0065(6) 0.3220(4) 0.7064(3) 0.0224(17) Uani 1 1 d .
C97 C -0.0876(6) 0.3288(4) 0.6725(4) 0.033(2) Uani 1 1 d .
H97 H -0.0910 0.3561 0.6451 0.039 Uiso 1 1 calc R
C98 C -0.1799(7) 0.2953(4) 0.6782(4) 0.033(2) Uani 1 1 d .
H98 H -0.2459 0.3015 0.6567 0.040 Uiso 1 1 calc R
C99 C -0.1700(6) 0.2536(4) 0.7160(4) 0.0274(19) Uani 1 1 d .
H99 H -0.2302 0.2295 0.7191 0.033 Uiso 1 1 calc R
C100 C 0.0069(6) 0.2801(4) 0.7443(3) 0.0238(18) Uani 1 1 d .
H100 H 0.0708 0.2755 0.7686 0.029 Uiso 1 1 calc R
S1 S 0.97150(17) 0.60347(12) 0.88790(10) 0.0380(6) Uani 1 1 d .
F1 F 0.8208(5) 0.6743(3) 0.8755(4) 0.079(2) Uani 1 1 d .
F2 F 0.8642(7) 0.6478(4) 0.9575(3) 0.091(3) Uani 1 1 d .
F3 F 0.9624(5) 0.7141(3) 0.9293(3) 0.068(2) Uani 1 1 d .
O6 O 0.8965(6) 0.5530(3) 0.8762(3) 0.056(2) Uani 1 1 d .
O7 O 0.9995(7) 0.6288(4) 0.8407(3) 0.072(3) Uani 1 1 d .
O8 O 1.0604(6) 0.5995(4) 0.9328(4) 0.076(3) Uani 1 1 d .
C101 C 0.9036(9) 0.6631(5) 0.9140(5) 0.052(3) Uani 1 1 d .
S2 S 0.2736(3) 0.26477(16) 0.87653(15) 0.0646(9) Uiso 1 1 d .
F4 F 0.2380(14) 0.2462(9) 0.9709(8) 0.229(7) Uiso 1 1 d .
F5 F 0.2084(8) 0.3359(5) 0.9468(4) 0.109(3) Uiso 1 1 d .
F6 F 0.3672(12) 0.3102(7) 0.9706(6) 0.171(5) Uiso 1 1 d .
O9 O 0.1711(8) 0.2405(5) 0.8490(4) 0.084(3) Uiso 1 1 d .
O10 O 0.3519(7) 0.2200(4) 0.8768(4) 0.076(3) Uiso 1 1 d .
O11 O 0.3034(7) 0.3215(5) 0.8548(4) 0.084(3) Uiso 1 1 d .
C102 C 0.266(2) 0.2948(13) 0.9441(11) 0.151(9) Uiso 1 1 d .
S3 S 0.8184(4) 0.1802(2) 0.4536(2) 0.1028(14) Uiso 1 1 d .
F7 F 0.8196(10) 0.2965(6) 0.4772(6) 0.156(5) Uiso 1 1 d .
F8 F 0.9313(12) 0.2550(7) 0.5186(6) 0.181(5) Uiso 1 1 d .
F9 F 0.8105(13) 0.2378(8) 0.5471(8) 0.211(7) Uiso 1 1 d .
O12 O 0.8525(10) 0.1290(6) 0.4808(5) 0.121(4) Uiso 1 1 d .
O13 O 0.691(2) 0.1771(11) 0.4497(10) 0.260(11) Uiso 1 1 d .
O14 O 0.8267(12) 0.1971(7) 0.4035(7) 0.159(6) Uiso 1 1 d .
C103 C 0.8193(12) 0.2453(8) 0.4967(7) 0.084(4) Uiso 1 1 d .
S4 S 0.2964(6) 0.9493(4) 0.9446(3) 0.076(2) Uiso 0.50 1 d P
F10 F 0.1116(17) 0.9125(10) 0.9581(9) 0.122(7) Uiso 0.50 1 d P
F11 F 0.157(2) 0.9997(14) 0.9893(13) 0.180(11) Uiso 0.50 1 d P
F12 F 0.2297(16) 0.9377(10) 1.0298(9) 0.118(7) Uiso 0.50 1 d P
O15 O 0.2525(14) 0.9602(8) 0.8922(8) 0.073(5) Uiso 0.50 1 d P
O16 O 0.3632(18) 0.9932(11) 0.9799(10) 0.107(7) Uiso 0.50 1 d P
O17 O 0.3321(17) 0.8918(10) 0.9458(9) 0.101(7) Uiso 0.50 1 d P
C104 C 0.193(2) 0.9518(13) 0.9850(11) 0.060(6) Uiso 0.50 1 d P
N10 N 0.9817(8) 0.4572(5) 0.4920(4) 0.005(2) Uiso 0.50 1 d P
O18 O 0.8923(13) 0.4502(8) 0.4578(7) 0.069(5) Uiso 0.50 1 d P
O19 O 1.0682(13) 0.4412(8) 0.4666(7) 0.068(5) Uiso 0.50 1 d P
C105 C 0.9922(10) 0.4361(6) 0.5411(6) 0.013(3) Uiso 0.50 1 d P
O21 O 0.2281(7) 0.4738(4) 0.9195(4) 0.081(3) Uiso 1 1 d .
O22 O 0.0835(6) 0.4434(4) 0.8654(3) 0.056(2) Uiso 1 1 d .
N9 N 0.1342(7) 0.4592(4) 0.9126(4) 0.047(2) Uiso 1 1 d .
C106 C 0.0847(8) 0.4627(5) 0.9597(4) 0.046(3) Uiso 1 1 d .
O400 O -0.3083(4) 0.0202(2) 0.6847(2) 0.0220(12) Uiso 1 1 d .
O401 O 1.4325(12) 0.8450(7) 0.8522(7) 0.058(4) Uiso 0.50 1 d P

loop_
_atom_site_aniso_label
_atom_site_aniso_U_11
_atom_site_aniso_U_22
_atom_site_aniso_U_33
_atom_site_aniso_U_23
_atom_site_aniso_U_13
_atom_site_aniso_U_12
Pt1 0.01840(17) 0.0320(2) 0.0318(2) 0.00745(16) 0.00434(14) 0.00081(14)
Pt2 0.01531(17) 0.0302(2) 0.02744(19) 0.00658(15) 0.00440(13) 0.00005(13)
P1 0.0341(13) 0.0371(16) 0.0467(16) 0.0138(12) 0.0122(12) 0.0090(11)
P2 0.0211(11) 0.0442(16) 0.0314(13) 0.0065(11) 0.0066(9) 0.0011(10)
P3 0.0253(11) 0.0364(14) 0.0213(11) 0.0015(10) -0.0008(9) 0.0007(10)
P4 0.0266(12) 0.0279(14) 0.0470(16) 0.0040(11) 0.0075(11) 0.0017(10)
O2 0.019(3) 0.045(4) 0.030(3) 0.000(3) 0.004(2) -0.001(3)
O3 0.018(3) 0.045(4) 0.020(3) 0.012(3) -0.002(2) -0.009(3)
O4 0.015(3) 0.041(4) 0.029(3) 0.006(3) 0.008(2) 0.002(2)
O5 0.023(3) 0.043(4) 0.034(4) 0.006(3) 0.013(3) 0.001(3)
N1 0.008(3) 0.043(5) 0.028(4) 0.010(3) -0.003(3) -0.006(3)
N2 0.022(3) 0.022(4) 0.023(4) 0.003(3) 0.003(3) -0.001(3)
N3 0.020(3) 0.035(4) 0.018(4) 0.007(3) 0.004(3) -0.002(3)
N4 0.022(3) 0.025(4) 0.015(3) 0.000(3) 0.001(3) -0.005(3)
N5 0.017(3) 0.038(5) 0.030(4) 0.017(3) 0.002(3) -0.004(3)
N6 0.009(3) 0.034(4) 0.022(4) 0.004(3) 0.003(3) -0.003(3)
N7 0.020(3) 0.028(4) 0.033(4) -0.001(3) 0.002(3) -0.002(3)
N8 0.015(3) 0.023(4) 0.032(4) 0.010(3) -0.004(3) 0.001(3)
C1 0.063(8) 0.078(10) 0.092(11) 0.024(9) 0.011(8) 0.040(7)
C2 0.076(10) 0.142(17) 0.086(12) 0.010(11) -0.042(9) 0.042(10)
C3 0.059(8) 0.046(8) 0.076(9) 0.015(7) -0.003(6) -0.007(6)
C4 0.045(7) 0.090(12) 0.120(13) 0.030(10) -0.035(8) -0.012(7)
C5 0.153(15) 0.054(9) 0.102(12) 0.045(9) 0.076(11) 0.026(9)
C7 0.034(5) 0.048(7) 0.037(6) 0.006(5) 0.014(4) 0.001(4)
C8 0.035(6) 0.088(10) 0.060(8) 0.022(7) -0.002(5) -0.014(6)
C9 0.053(7) 0.070(9) 0.039(6) 0.003(6) -0.001(5) 0.016(6)
C10 0.078(9) 0.107(13) 0.041(7) 0.004(7) 0.001(7) -0.004(8)
C11 0.028(5) 0.041(6) 0.064(7) -0.015(5) 0.016(5) -0.008(4)
C12 0.043(6) 0.064(8) 0.048(7) -0.007(6) 0.009(5) -0.001(5)
C13 0.020(4) 0.048(6) 0.034(5) 0.007(4) 0.004(4) 0.002(4)
C14 0.039(6) 0.051(7) 0.030(5) -0.001(5) -0.004(4) -0.003(5)
C15 0.028(5) 0.045(6) 0.026(5) 0.008(4) 0.004(4) -0.006(4)
C16 0.018(4) 0.023(5) 0.036(5) -0.001(4) -0.002(4) -0.003(3)
C17 0.026(4) 0.029(5) 0.023(4) 0.010(4) 0.002(3) 0.008(4)
C18 0.022(4) 0.033(5) 0.030(5) 0.008(4) -0.003(4) -0.001(4)
C19 0.027(5) 0.030(5) 0.030(5) -0.001(4) 0.000(4) -0.001(4)
C20 0.017(4) 0.035(5) 0.029(5) 0.003(4) 0.000(3) 0.005(3)
C21 0.014(4) 0.036(5) 0.028(5) 0.009(4) 0.008(3) 0.002(3)
C22 0.012(3) 0.022(4) 0.013(4) 0.000(3) 0.000(3) 0.003(3)
C23 0.027(4) 0.025(5) 0.019(4) 0.007(4) 0.006(3) -0.001(3)
C24 0.026(5) 0.042(6) 0.040(6) -0.006(5) 0.012(4) -0.005(4)
C25 0.057(7) 0.061(8) 0.041(6) -0.009(5) 0.029(5) -0.001(6)
C26 0.036(6) 0.073(9) 0.044(7) -0.014(6) 0.003(5) 0.006(5)
C27 0.036(6) 0.053(7) 0.055(7) -0.007(5) 0.010(5) 0.009(5)
C28 0.024(4) 0.010(4) 0.038(5) 0.001(4) 0.008(4) -0.010(3)
C29 0.014(4) 0.029(5) 0.030(5) 0.004(4) 0.006(3) 0.004(3)
C30 0.026(4) 0.037(6) 0.021(4) 0.007(4) 0.008(3) -0.002(4)
C31 0.024(4) 0.050(6) 0.023(5) 0.009(4) 0.009(4) -0.004(4)
C32 0.038(5) 0.048(6) 0.014(4) -0.006(4) -0.002(4) -0.013(4)
C33 0.021(4) 0.032(5) 0.035(5) 0.005(4) 0.008(4) -0.007(4)
C34 0.004(3) 0.023(4) 0.016(4) 0.010(3) -0.001(3) -0.004(3)
C35 0.021(4) 0.030(5) 0.021(4) 0.005(4) -0.001(3) 0.000(3)
C36 0.024(4) 0.028(5) 0.015(4) 0.005(3) 0.004(3) -0.003(3)
C37 0.017(4) 0.027(5) 0.023(4) 0.007(4) 0.000(3) -0.001(3)
C38 0.045(5) 0.023(5) 0.022(5) 0.000(4) 0.006(4) -0.003(4)
C39 0.027(5) 0.037(6) 0.025(5) 0.009(4) -0.010(4) -0.009(4)
C40 0.035(5) 0.036(6) 0.030(5) 0.003(4) -0.002(4) 0.001(4)
C41 0.058(7) 0.061(8) 0.023(5) 0.004(5) -0.015(5) 0.021(6)
C42 0.062(7) 0.059(8) 0.025(5) 0.011(5) -0.013(5) -0.018(6)
C43 0.033(5) 0.036(6) 0.020(4) 0.011(4) 0.011(4) 0.001(4)
C44 0.026(4) 0.029(5) 0.030(5) 0.001(4) 0.010(4) -0.003(4)
C45 0.016(4) 0.039(6) 0.025(5) 0.008(4) 0.001(3) 0.004(4)
C46 0.022(4) 0.032(5) 0.017(4) 0.010(4) 0.004(3) 0.001(3)
C47 0.027(4) 0.022(5) 0.035(5) -0.001(4) 0.011(4) -0.001(3)
C48 0.033(5) 0.021(5) 0.053(6) -0.002(4) 0.027(4) -0.015(4)
C49 0.030(5) 0.035(6) 0.034(5) 0.019(4) 0.005(4) -0.001(4)
C50 0.016(4) 0.027(5) 0.023(4) 0.006(4) 0.002(3) -0.002(3)
C51 0.086(9) 0.046(7) 0.044(7) 0.004(6) -0.041(6) 0.011(6)
C52 0.060(7) 0.058(8) 0.051(7) 0.009(6) 0.010(6) 0.006(6)
C53 0.035(6) 0.075(9) 0.043(6) -0.006(6) 0.011(5) -0.015(5)
C54 0.041(6) 0.081(9) 0.026(5) 0.014(5) 0.005(4) 0.002(5)
C55 0.015(7) 0.013(8) 0.013(7) 0.005(6) 0.005(6) 0.005(6)
C56 0.044(7) 0.074(9) 0.063(8) 0.011(7) 0.024(6) 0.017(6)
C57 0.023(5) 0.067(8) 0.048(7) 0.008(6) -0.001(4) 0.012(5)
C59 0.044(6) 0.056(8) 0.063(8) -0.005(6) 0.016(6) -0.005(5)
C60 0.071(8) 0.058(8) 0.074(9) 0.016(7) 0.043(7) 0.002(6)
C61 0.080(9) 0.059(9) 0.056(8) 0.009(7) 0.006(7) 0.000(7)
C62 0.108(12) 0.043(9) 0.112(14) 0.005(8) 0.007(10) 0.005(8)
C63 0.028(5) 0.065(8) 0.037(6) 0.014(5) 0.013(4) 0.000(5)
C64 0.034(5) 0.083(9) 0.039(6) 0.025(6) 0.014(5) -0.007(5)
C65 0.028(5) 0.063(7) 0.025(5) 0.015(5) 0.003(4) -0.011(4)
C66 0.016(4) 0.052(6) 0.023(5) 0.013(4) 0.003(3) 0.008(4)
C67 0.021(4) 0.028(5) 0.017(4) 0.006(3) 0.003(3) 0.001(3)
C68 0.017(4) 0.035(5) 0.022(4) 0.011(4) 0.008(3) -0.004(3)
C69 0.022(4) 0.038(5) 0.017(4) 0.007(4) 0.005(3) -0.004(4)
C70 0.018(4) 0.046(6) 0.024(5) 0.008(4) 0.001(3) 0.003(4)
C71 0.008(3) 0.037(5) 0.026(4) 0.006(4) 0.001(3) -0.002(3)
C72 0.010(4) 0.037(5) 0.042(5) 0.022(4) 0.010(3) 0.001(3)
C73 0.019(4) 0.032(5) 0.023(4) 0.007(4) -0.001(3) 0.000(3)
C74 0.018(4) 0.052(7) 0.026(5) 0.005(4) -0.007(3) 0.004(4)
C75 0.022(5) 0.041(6) 0.056(7) 0.020(5) 0.006(4) 0.008(4)
C76 0.029(5) 0.063(8) 0.027(5) 0.007(5) -0.004(4) 0.002(5)
C77 0.023(5) 0.065(8) 0.036(6) 0.026(5) -0.002(4) 0.000(4)
C78 0.020(4) 0.017(5) 0.026(4) 0.007(3) 0.005(3) -0.006(3)
C79 0.019(4) 0.035(5) 0.016(4) 0.008(4) 0.000(3) 0.002(3)
C80 0.021(4) 0.053(7) 0.022(5) 0.002(4) -0.001(3) 0.003(4)
C81 0.032(5) 0.056(7) 0.024(5) 0.004(5) 0.000(4) 0.005(5)
C82 0.030(5) 0.049(6) 0.026(5) 0.018(4) 0.014(4) 0.010(4)
C83 0.024(4) 0.045(6) 0.040(6) 0.021(5) 0.008(4) 0.010(4)
C84 0.022(4) 0.033(5) 0.017(4) 0.007(4) 0.001(3) 0.001(3)
C85 0.021(4) 0.024(5) 0.030(5) 0.009(4) 0.009(3) 0.002(3)
C86 0.021(4) 0.030(5) 0.025(4) 0.012(4) 0.008(3) 0.000(3)
C87 0.018(4) 0.028(5) 0.022(4) 0.008(4) 0.005(3) 0.002(3)
C88 0.023(4) 0.038(6) 0.022(4) 0.015(4) 0.005(3) 0.001(4)
C89 0.030(5) 0.040(6) 0.021(4) 0.012(4) 0.006(4) -0.001(4)
C90 0.063(7) 0.048(7) 0.030(6) 0.011(5) 0.010(5) 0.013(5)
C91 0.050(6) 0.060(8) 0.036(6) 0.009(5) 0.018(5) 0.018(5)
C92 0.064(7) 0.067(8) 0.022(5) 0.001(5) 0.005(5) 0.001(6)
C93 0.025(4) 0.034(5) 0.017(4) 0.005(4) -0.007(3) 0.006(4)
C94 0.026(4) 0.023(5) 0.021(4) 0.007(3) 0.004(3) 0.001(3)
C95 0.014(4) 0.026(5) 0.036(5) 0.011(4) 0.012(3) 0.003(3)
C96 0.018(4) 0.026(5) 0.023(4) -0.002(3) 0.009(3) 0.000(3)
C97 0.030(5) 0.017(5) 0.050(6) 0.008(4) 0.004(4) 0.001(4)
C98 0.021(4) 0.032(6) 0.044(6) 0.004(4) 0.001(4) 0.006(4)
C99 0.017(4) 0.030(5) 0.033(5) 0.000(4) 0.001(3) 0.005(3)
C100 0.021(4) 0.026(5) 0.021(4) -0.003(3) 0.002(3) -0.005(3)
S1 0.0262(11) 0.0525(17) 0.0307(13) -0.0017(11) -0.0024(9) 0.0024(11)
F1 0.048(4) 0.074(6) 0.109(7) 0.011(5) 0.001(4) 0.013(4)
F2 0.123(7) 0.091(6) 0.080(6) 0.005(5) 0.073(5) 0.005(5)
F3 0.072(5) 0.049(4) 0.075(5) -0.014(4) 0.011(4) -0.016(4)
O6 0.048(4) 0.031(4) 0.081(6) -0.015(4) 0.006(4) -0.003(3)
O7 0.082(6) 0.100(8) 0.042(5) 0.006(5) 0.032(5) 0.017(5)
O8 0.046(5) 0.082(7) 0.080(6) 0.024(5) -0.041(4) -0.007(4)
C101 0.055(7) 0.049(7) 0.052(7) -0.006(6) 0.020(6) -0.009(6)

loop_
_atom_type_symbol
_atom_type_description
_atom_type_scat_dispersion_real
_atom_type_scat_dispersion_imag
_atom_type_scat_source
C C 0.0033 0.0016 'International Tables Vol C Tables 4.2.6.8 and 6.1.1.4'
H H 0.0000 0.0000 'International Tables Vol C Tables 4.2.6.8 and 6.1.1.4'
N N 0.0061 0.0033 'International Tables Vol C Tables 4.2.6.8 and 6.1.1.4'
O O 0.0106 0.0060 'International Tables Vol C Tables 4.2.6.8 and 6.1.1.4'
F F 0.0171 0.0103 'International Tables Vol C Tables 4.2.6.8 and 6.1.1.4'
P P 0.1023 0.0942 'International Tables Vol C Tables 4.2.6.8 and 6.1.1.4'
S S 0.1246 0.1234 'International Tables Vol C Tables 4.2.6.8 and 6.1.1.4'
Pt Pt -1.7033 8.3905 'International Tables Vol C Tables 4.2.6.8 and 6.1.1.4'

loop_
_geom_angle_atom_site_label_1
_geom_angle_atom_site_label_2
_geom_angle_atom_site_label_3
_geom_angle
N8 Pt1 N1 80.9(3)
N8 Pt1 P2 92.8(2)
N1 Pt1 P2 172.8(2)
N8 Pt1 P1 168.3(2)
N1 Pt1 P1 88.5(2)
P2 Pt1 P1 98.04(9)
N5 Pt2 N4 80.5(3)
N5 Pt2 P3 172.3(2)
N4 Pt2 P3 92.18(18)
N5 Pt2 P4 89.9(2)
N4 Pt2 P4 169.44(18)
P3 Pt2 P4 97.54(9)
C1 P1 C3 104.9(7)
C1 P1 C5 107.5(7)
C3 P1 C5 103.9(7)
C1 P1 Pt1 110.3(5)
C3 P1 Pt1 108.4(4)
C5 P1 Pt1 120.7(5)
C11 P2 C7 104.1(4)
C11 P2 C9 102.3(6)
C7 P2 C9 106.5(5)
C11 P2 Pt1 111.9(4)
C7 P2 Pt1 115.4(3)
C9 P2 Pt1 115.3(4)
C53 P3 C57 107.4(5)
C53 P3 C51 104.8(6)
C57 P3 C51 110.0(6)
C53 P3 Pt2 116.2(4)
C57 P3 Pt2 110.2(3)
C51 P3 Pt2 108.0(3)
C55 P4 C59 107.6(6)
C55 P4 C61 105.2(7)
C59 P4 C61 102.3(6)
C55 P4 Pt2 116.7(5)
C59 P4 Pt2 115.7(4)
C61 P4 Pt2 107.8(4)
C37 O3 H3 109.5
C87 O5 H5 109.5
C17 N1 C13 118.5(7)
C17 N1 Pt1 119.6(6)
C13 N1 Pt1 119.3(5)
C28 N2 C29 121.8(7)
C35 N3 C34 119.9(7)
C50 N4 C49 117.3(7)
C50 N4 Pt2 118.9(5)
C49 N4 Pt2 118.7(5)
C63 N5 C67 117.5(7)
C63 N5 Pt2 120.7(6)
C67 N5 Pt2 119.9(5)
C78 N6 C79 118.6(7)
C85 N7 C84 117.8(7)
C100 N8 C99 118.8(7)
C100 N8 Pt1 118.8(5)
C99 N8 Pt1 117.6(5)
C2 C1 P1 110.9(10)
C2 C1 H1A 109.5
P1 C1 H1A 109.5
C2 C1 H1B 109.5
P1 C1 H1B 109.5
H1A C1 H1B 108.1
C1 C2 H2A 109.5
C1 C2 H2B 109.5
H2A C2 H2B 109.5
C1 C2 H2C 109.5
H2A C2 H2C 109.5
H2B C2 H2C 109.5
C4 C3 P1 112.5(11)
C4 C3 H3A 109.1
P1 C3 H3A 109.1
C4 C3 H3B 109.1
P1 C3 H3B 109.1
H3A C3 H3B 107.8
O400 C4 C3 159.8(15)
C6B C5 P1 115.6(10)
C6B C5 C6A 30.9(17)
P1 C5 C6A 98.0(18)
C6B C6A C5 48(3)
C6A C6B C5 101(4)
C8 C7 P2 113.4(6)
C8 C7 H7A 108.9
P2 C7 H7A 108.9
C8 C7 H7B 108.9
P2 C7 H7B 108.9
H7A C7 H7B 107.7
C7 C8 H8A 109.5
C7 C8 H8B 109.5
H8A C8 H8B 109.5
C7 C8 H8C 109.5
H8A C8 H8C 109.5
H8B C8 H8C 109.5
C10 C9 P2 114.2(8)
C10 C9 H9A 108.7
P2 C9 H9A 108.7
C10 C9 H9B 108.7
P2 C9 H9B 108.7
H9A C9 H9B 107.6
C9 C10 H10A 109.5
C9 C10 H10B 109.5
H10A C10 H10B 109.5
C9 C10 H10C 109.5
H10A C10 H10C 109.5
H10B C10 H10C 109.5
C12 C11 P2 115.5(7)
C12 C11 H11A 108.4
P2 C11 H11A 108.4
C12 C11 H11B 108.4
P2 C11 H11B 108.4
H11A C11 H11B 107.5
C11 C12 H12A 109.5
C11 C12 H12B 109.5
H12A C12 H12B 109.5
C11 C12 H12C 109.5
H12A C12 H12C 109.5
H12B C12 H12C 109.5
N1 C13 C14 121.4(8)
N1 C13 H13 119.3
C14 C13 H13 119.3
C13 C14 C15 119.1(9)
C13 C14 H14 120.4
C15 C14 H14 120.4
C16 C15 C14 121.0(8)
C16 C15 H15 119.5
C14 C15 H15 119.5
C15 C16 C17 115.9(7)
C15 C16 C18 123.1(8)
C17 C16 C18 120.9(8)
N1 C17 C16 124.0(8)
N1 C17 H17 118.0
C16 C17 H17 118.0
C19 C18 C23 118.6(8)
C19 C18 C16 120.4(8)
C23 C18 C16 121.0(8)
C18 C19 C20 123.5(8)
C18 C19 H19 118.3
C20 C19 H19 118.3
C19 C20 C21 116.5(8)
C19 C20 C24 122.7(8)
C21 C20 C24 120.8(7)
O2 C21 C20 120.6(7)
O2 C21 C22 118.1(8)
C20 C21 C22 121.4(7)
C28 C22 C23 120.2(7)
C28 C22 C21 121.0(7)
C23 C22 C21 118.7(7)
C22 C23 C18 121.3(8)
C22 C23 H23 119.4
C18 C23 H23 119.4
C25 C24 C20 111.5(8)
C25 C24 C26 108.0(9)
C20 C24 C26 110.2(7)
C25 C24 C27 109.2(8)
C20 C24 C27 111.2(8)
C26 C24 C27 106.5(9)
C24 C25 H25A 109.5
C24 C25 H25B 109.5
H25A C25 H25B 109.5
C24 C25 H25C 109.5
H25A C25 H25C 109.5
H25B C25 H25C 109.5
C24 C26 H26A 109.5
C24 C26 H26B 109.5
H26A C26 H26B 109.5
C24 C26 H26C 109.5
H26A C26 H26C 109.5
H26B C26 H26C 109.5
C24 C27 H27A 109.5
C24 C27 H27B 109.5
H27A C27 H27B 109.5
C24 C27 H27C 109.5
H27A C27 H27C 109.5
H27B C27 H27C 109.5
N2 C28 C22 125.2(8)
N2 C28 H28A 106.0
C22 C28 H28A 106.0
N2 C28 H28B 106.0
C22 C28 H28B 106.0
H28A C28 H28B 106.3
C34 C29 N2 121.8(7)
C34 C29 C30 118.1(8)
N2 C29 C30 119.5(7)
C31 C30 C29 119.8(8)
C31 C30 H30 120.1
C29 C30 H30 120.1
C32 C31 C30 120.8(8)
C32 C31 H31 119.6
C30 C31 H31 119.6
C31 C32 C33 120.5(8)
C31 C32 H32 119.8
C33 C32 H32 119.8
C34 C33 C32 120.7(8)
C34 C33 H33 119.6
C32 C33 H33 119.6
C33 C34 C29 120.1(7)
C33 C34 N3 125.6(7)
C29 C34 N3 114.3(7)
N3 C35 C36 121.0(7)
N3 C35 H35 119.5
C36 C35 H35 119.5
C45 C36 C37 121.8(7)
C45 C36 C35 118.2(7)
C37 C36 C35 120.0(7)
O3 C37 C36 121.4(7)
O3 C37 C38 120.4(7)
C36 C37 C38 118.1(7)
C43 C38 C37 116.9(8)
C43 C38 C39 124.0(7)
C37 C38 C39 119.1(7)
C40 C39 C41 110.9(8)
C40 C39 C42 108.2(8)
C41 C39 C42 108.2(8)
C40 C39 C38 110.1(7)
C41 C39 C38 110.0(8)
C42 C39 C38 109.4(7)
C39 C40 H40A 109.5
C39 C40 H40B 109.5
H40A C40 H40B 109.5
C39 C40 H40C 109.5
H40A C40 H40C 109.5
H40B C40 H40C 109.5
C39 C41 H41A 109.5
C39 C41 H41B 109.5
H41A C41 H41B 109.5
C39 C41 H41C 109.5
H41A C41 H41C 109.5
H41B C41 H41C 109.5
C39 C42 H42A 109.5
C39 C42 H42B 109.5
H42A C42 H42B 109.5
C39 C42 H42C 109.5
H42A C42 H42C 109.5
H42B C42 H42C 109.5
C38 C43 C44 125.3(7)
C38 C43 H43 117.3
C44 C43 H43 117.3
C45 C44 C43 118.0(7)
C45 C44 C46 119.7(8)
C43 C44 C46 122.3(7)
C44 C45 C36 119.9(8)
C44 C45 H45 120.0
C36 C45 H45 120.0
C50 C46 C47 118.4(7)
C50 C46 C44 117.7(7)
C47 C46 C44 123.8(8)
C48 C47 C46 120.8(9)
C48 C47 H47 119.6
C46 C47 H47 119.6
C49 C48 C47 118.5(8)
C49 C48 H48 120.8
C47 C48 H48 120.8
C48 C49 N4 122.3(8)
C48 C49 H49 118.8
N4 C49 H49 118.8
N4 C50 C46 122.4(7)
N4 C50 H50 118.8
C46 C50 H50 118.8
C52 C51 P3 115.3(8)
C52 C51 H51A 108.4
P3 C51 H51A 108.4
C52 C51 H51B 108.4
P3 C51 H51B 108.4
H51A C51 H51B 107.5
C51 C52 H52A 109.5
C51 C52 H52B 109.5
H52A C52 H52B 109.5
C51 C52 H52C 109.5
H52A C52 H52C 109.5
H52B C52 H52C 109.5
C54 C53 P3 114.1(8)
C54 C53 H53A 108.7
P3 C53 H53A 108.7
C54 C53 H53B 108.7
P3 C53 H53B 108.7
H53A C53 H53B 107.6
C53 C54 H54A 109.5
C53 C54 H54B 109.5
H54A C54 H54B 109.5
C53 C54 H54C 109.5
H54A C54 H54C 109.5
H54B C54 H54C 109.5
C56 C55 P4 116.7(10)
C56 C55 H55A 108.1
P4 C55 H55A 108.1
C56 C55 H55B 108.1
P4 C55 H55B 108.1
H55A C55 H55B 107.3
C55 C56 H56A 109.5
C55 C56 H56B 109.5
H56A C56 H56B 109.5
C55 C56 H56C 109.5
H56A C56 H56C 109.5
H56B C56 H56C 109.5
C58B C57 C58A 20(4)
C58B C57 P3 116.3(10)
C58A C57 P3 111(3)
C58B C58A C57 67(9)
C58A C58B C57 93(8)
C60 C59 P4 110.8(8)
C60 C59 H59A 109.5
P4 C59 H59A 109.5
C60 C59 H59B 109.5
P4 C59 H59B 109.5
H59A C59 H59B 108.1
C59 C60 H60A 109.5
C59 C60 H60B 109.5
H60A C60 H60B 109.5
C59 C60 H60C 109.5
H60A C60 H60C 109.5
H60B C60 H60C 109.5
C62 C61 P4 114.7(10)
C62 C61 H61A 108.6
P4 C61 H61A 108.6
C62 C61 H61B 108.6
P4 C61 H61B 108.6
H61A C61 H61B 107.6
C61 C62 H62A 109.5
C61 C62 H62B 109.5
H62A C62 H62B 109.5
C61 C62 H62C 109.5
H62A C62 H62C 109.5
H62B C62 H62C 109.5
N5 C63 C64 122.2(8)
N5 C63 H63 118.9
C64 C63 H63 118.9
C65 C64 C63 117.9(9)
C65 C64 H64 121.0
C63 C64 H64 121.0
C64 C65 C66 120.6(9)
C64 C65 H65 119.7
C66 C65 H65 119.7
C67 C66 C65 116.2(7)
C67 C66 C68 123.5(7)
C65 C66 C68 120.2(8)
N5 C67 C66 125.3(8)
N5 C67 H67 117.3
C66 C67 H67 117.3
C69 C68 C73 118.6(7)
C69 C68 C66 120.8(7)
C73 C68 C66 120.5(7)
C70 C69 C68 124.1(7)
C70 C69 H69 117.9
C68 C69 H69 117.9
C69 C70 C71 116.1(7)
C69 C70 C74 122.0(7)
C71 C70 C74 121.9(7)
O4 C71 C72 118.9(7)
O4 C71 C70 119.7(7)
C72 C71 C70 121.4(7)
C73 C72 C71 119.4(7)
C73 C72 C78 118.8(7)
C71 C72 C78 121.7(7)
C72 C73 C68 120.3(7)
C72 C73 H73 119.9
C68 C73 H73 119.9
C70 C74 C76 110.7(8)
C70 C74 C77 112.6(7)
C76 C74 C77 106.9(7)
C70 C74 C75 109.7(7)
C76 C74 C75 110.3(7)
C77 C74 C75 106.5(8)
C74 C75 H75A 109.5
C74 C75 H75B 109.5
H75A C75 H75B 109.5
C74 C75 H75C 109.5
H75A C75 H75C 109.5
H75B C75 H75C 109.5
C74 C76 H76A 109.5
C74 C76 H76B 109.5
H76A C76 H76B 109.5
C74 C76 H76C 109.5
H76A C76 H76C 109.5
H76B C76 H76C 109.5
C74 C77 H77A 109.5
C74 C77 H77B 109.5
H77A C77 H77B 109.5
C74 C77 H77C 109.5
H77A C77 H77C 109.5
H77B C77 H77C 109.5
N6 C78 C72 121.7(7)
N6 C78 H78 119.1
C72 C78 H78 119.1
N6 C79 C84 118.4(7)
N6 C79 C80 122.7(8)
C84 C79 C80 118.5(7)
C81 C80 C79 121.1(9)
C81 C80 H80 119.5
C79 C80 H80 119.5
C82 C81 C80 118.7(9)
C82 C81 H81 120.7
C80 C81 H81 120.7
C81 C82 C83 122.9(8)
C81 C82 H82 118.5
C83 C82 H82 118.5
C82 C83 C84 119.0(9)
C82 C83 H83 120.5
C84 C83 H83 120.5
C79 C84 N7 117.8(7)
C79 C84 C83 119.5(8)
N7 C84 C83 122.6(8)
N7 C85 C86 120.4(8)
N7 C85 H85 119.8
C86 C85 H85 119.8
C95 C86 C87 120.3(8)
C95 C86 C85 117.4(7)
C87 C86 C85 122.2(7)
O5 C87 C86 120.7(7)
O5 C87 C88 119.9(7)
C86 C87 C88 119.3(7)
C93 C88 C87 117.3(7)
C93 C88 C89 122.4(8)
C87 C88 C89 120.3(7)
C88 C89 C92 112.1(7)
C88 C89 C91 110.4(7)
C92 C89 C91 107.5(9)
C88 C89 C90 111.0(8)
C92 C89 C90 105.7(8)
C91 C89 C90 110.1(8)
C89 C90 H90A 109.5
C89 C90 H90B 109.5
H90A C90 H90B 109.5
C89 C90 H90C 109.5
H90A C90 H90C 109.5
H90B C90 H90C 109.5
C89 C91 H91A 109.5
C89 C91 H91B 109.5
H91A C91 H91B 109.5
C89 C91 H91C 109.5
H91A C91 H91C 109.5
H91B C91 H91C 109.5
C89 C92 H92A 109.5
C89 C92 H92B 109.5
H92A C92 H92B 109.5
C89 C92 H92C 109.5
H92A C92 H92C 109.5
H92B C92 H92C 109.5
C88 C93 C94 123.3(8)
C88 C93 H93 118.3
C94 C93 H93 118.3
C95 C94 C93 119.6(7)
C95 C94 C96 120.1(7)
C93 C94 C96 120.3(8)
C94 C95 C86 120.2(8)
C94 C95 H95 119.9
C86 C95 H95 119.9
C97 C96 C100 117.0(7)
C97 C96 C94 124.6(7)
C100 C96 C94 118.2(7)
C96 C97 C98 120.6(8)
C96 C97 H97 119.7
C98 C97 H97 119.7
C99 C98 C97 117.5(8)
C99 C98 H98 121.2
C97 C98 H98 121.2
N8 C99 C98 122.4(8)
N8 C99 H99 118.8
C98 C99 H99 118.8
N8 C100 C96 123.6(7)
N8 C100 H100 118.2
C96 C100 H100 118.2
O6 S1 O7 116.3(5)
O6 S1 O8 115.8(5)
O7 S1 O8 113.4(5)
O6 S1 C101 104.3(5)
O7 S1 C101 100.5(5)
O8 S1 C101 103.8(6)
F3 C101 F2 108.1(10)
F3 C101 F1 107.3(10)
F2 C101 F1 105.3(9)
F3 C101 S1 113.5(8)
F2 C101 S1 111.2(8)
F1 C101 S1 111.0(8)
O9 S2 O11 111.2(6)
O9 S2 O10 112.5(6)
O11 S2 O10 113.5(6)
O9 S2 C102 107.6(10)
O11 S2 C102 98.3(10)
O10 S2 C102 112.7(10)
F5 C102 F6 114(2)
F5 C102 F4 112(2)
F6 C102 F4 103(2)
F5 C102 S2 116.0(19)
F6 C102 S2 105.2(18)
F4 C102 S2 106(2)
O14 S3 O12 131.2(10)
O14 S3 O13 102.0(11)
O12 S3 O13 105.4(10)
O14 S3 C103 106.9(10)
O12 S3 C103 115.6(9)
O13 S3 C103 83.7(10)
F7 C103 F9 123.8(18)
F7 C103 F8 90.7(13)
F9 C103 F8 86.3(14)
F7 C103 S3 120.2(14)
F9 C103 S3 115.7(15)
F8 C103 S3 98.4(11)
O15 S4 O16 120.4(14)
O15 S4 O17 111.5(14)
O16 S4 O17 113.6(15)
O15 S4 C104 106.9(12)
O16 S4 C104 94.6(14)
O17 S4 C104 107.4(13)
F12 C104 F11 110(3)
F12 C104 F10 112(2)
F11 C104 F10 105(3)
F12 C104 S4 107(2)
F11 C104 S4 115(2)
F10 C104 S4 108(2)
O18 N10 C105 120.2(12)
O18 N10 O19 113.5(13)
C105 N10 O19 109.5(11)
O21 N9 O22 119.5(9)
O21 N9 C106 119.3(10)
O22 N9 C106 121.2(9)

loop_
_geom_bond_atom_site_label_1
_geom_bond_atom_site_label_2
_geom_bond_distance
Pt1 N8 2.120(6)
Pt1 N1 2.127(7)
Pt1 P2 2.264(2)
Pt1 P1 2.274(3)
Pt2 N5 2.101(7)
Pt2 N4 2.122(7)
Pt2 P3 2.270(2)
Pt2 P4 2.278(3)
P1 C1 1.793(12)
P1 C3 1.796(13)
P1 C5 1.813(12)
P2 C11 1.823(11)
P2 C7 1.824(9)
P2 C9 1.826(11)
P3 C53 1.806(11)
P3 C57 1.840(10)
P3 C51 1.844(11)
P4 C55 1.727(13)
P4 C59 1.788(11)
P4 C61 1.817(12)
O2 C21 1.357(9)
O3 C37 1.318(9)
O3 H3 0.8400
O4 C71 1.358(9)
O5 C87 1.331(9)
O5 H5 0.8400
N1 C17 1.351(10)
N1 C13 1.365(11)
N2 C28 1.300(10)
N2 C29 1.402(11)
N3 C35 1.311(10)
N3 C34 1.410(9)
N4 C50 1.357(10)
N4 C49 1.393(11)
N5 C63 1.343(11)
N5 C67 1.350(10)
N6 C78 1.273(9)
N6 C79 1.399(9)
N7 C85 1.310(10)
N7 C84 1.409(11)
N8 C100 1.343(10)
N8 C99 1.347(10)
C1 C2 1.55(2)
C1 H1A 0.9900
C1 H1B 0.9900
C2 H2A 0.9800
C2 H2B 0.9800
C2 H2C 0.9800
C3 C4 1.519(17)
C3 H3A 0.9900
C3 H3B 0.9900
C4 O400 1.337(13)
C5 C6B 1.54(2)
C5 C6A 2.03(6)
C6A C6B 1.06(6)
C7 C8 1.558(14)
C7 H7A 0.9900
C7 H7B 0.9900
C8 H8A 0.9800
C8 H8B 0.9800
C8 H8C 0.9800
C9 C10 1.501(16)
C9 H9A 0.9900
C9 H9B 0.9900
C10 H10A 0.9800
C10 H10B 0.9800
C10 H10C 0.9800
C11 C12 1.518(14)
C11 H11A 0.9900
C11 H11B 0.9900
C12 H12A 0.9800
C12 H12B 0.9800
C12 H12C 0.9800
C13 C14 1.370(13)
C13 H13 0.9500
C14 C15 1.411(12)
C14 H14 0.9500
C15 C16 1.379(12)
C15 H15 0.9500
C16 C17 1.408(11)
C16 C18 1.471(11)
C17 H17 0.9500
C18 C19 1.385(12)
C18 C23 1.403(12)
C19 C20 1.410(11)
C19 H19 0.9500
C20 C21 1.416(13)
C20 C24 1.529(12)
C21 C22 1.431(11)
C22 C28 1.392(11)
C22 C23 1.393(10)
C23 H23 0.9500
C24 C25 1.505(13)
C24 C26 1.535(14)
C24 C27 1.573(14)
C25 H25A 0.9800
C25 H25B 0.9800
C25 H25C 0.9800
C26 H26A 0.9800
C26 H26B 0.9800
C26 H26C 0.9800
C27 H27A 0.9800
C27 H27B 0.9800
C27 H27C 0.9800
C28 H28A 0.9900
C28 H28B 0.9900
C29 C34 1.400(11)
C29 C30 1.436(11)
C30 C31 1.372(12)
C30 H30 0.9500
C31 C32 1.351(12)
C31 H31 0.9500
C32 C33 1.396(11)
C32 H32 0.9500
C33 C34 1.364(11)
C33 H33 0.9500
C35 C36 1.452(10)
C35 H35 0.9500
C36 C45 1.416(11)
C36 C37 1.418(11)
C37 C38 1.449(11)
C38 C43 1.390(12)
C38 C39 1.553(12)
C39 C40 1.513(13)
C39 C41 1.525(14)
C39 C42 1.538(12)
C40 H40A 0.9800
C40 H40B 0.9800
C40 H40C 0.9800
C41 H41A 0.9800
C41 H41B 0.9800
C41 H41C 0.9800
C42 H42A 0.9800
C42 H42B 0.9800
C42 H42C 0.9800
C43 C44 1.394(12)
C43 H43 0.9500
C44 C45 1.385(11)
C44 C46 1.468(11)
C45 H45 0.9500
C46 C50 1.363(12)
C46 C47 1.398(11)
C47 C48 1.364(11)
C47 H47 0.9500
C48 C49 1.362(14)
C48 H48 0.9500
C49 H49 0.9500
C50 H50 0.9500
C51 C52 1.509(14)
C51 H51A 0.9900
C51 H51B 0.9900
C52 H52A 0.9800
C52 H52B 0.9800
C52 H52C 0.9800
C53 C54 1.537(13)
C53 H53A 0.9900
C53 H53B 0.9900
C54 H54A 0.9800
C54 H54B 0.9800
C54 H54C 0.9800
C55 C56 1.535(16)
C55 H55A 0.9900
C55 H55B 0.9900
C56 H56A 0.9800
C56 H56B 0.9800
C56 H56C 0.9800
C57 C58B 1.54(2)
C57 C58A 1.67(9)
C58A C58B 0.56(11)
C59 C60 1.622(15)
C59 H59A 0.9900
C59 H59B 0.9900
C60 H60A 0.9800
C60 H60B 0.9800
C60 H60C 0.9800
C61 C62 1.584(18)
C61 H61A 0.9900
C61 H61B 0.9900
C62 H62A 0.9800
C62 H62B 0.9800
C62 H62C 0.9800
C63 C64 1.394(14)
C63 H63 0.9500
C64 C65 1.380(12)
C64 H64 0.9500
C65 C66 1.411(12)
C65 H65 0.9500
C66 C67 1.351(11)
C66 C68 1.488(10)
C67 H67 0.9500
C68 C69 1.384(11)
C68 C73 1.399(10)
C69 C70 1.380(11)
C69 H69 0.9500
C70 C71 1.425(11)
C70 C74 1.533(11)
C71 C72 1.404(11)
C72 C73 1.390(10)
C72 C78 1.459(10)
C73 H73 0.9500
C74 C76 1.545(13)
C74 C77 1.565(12)
C74 C75 1.572(13)
C75 H75A 0.9800
C75 H75B 0.9800
C75 H75C 0.9800
C76 H76A 0.9800
C76 H76B 0.9800
C76 H76C 0.9800
C77 H77A 0.9800
C77 H77B 0.9800
C77 H77C 0.9800
C78 H78 0.9500
C79 C84 1.409(11)
C79 C80 1.409(12)
C80 C81 1.409(12)
C80 H80 0.9500
C81 C82 1.360(13)
C81 H81 0.9500
C82 C83 1.377(14)
C82 H82 0.9500
C83 C84 1.424(11)
C83 H83 0.9500
C85 C86 1.446(12)
C85 H85 0.9500
C86 C95 1.417(10)
C86 C87 1.428(11)
C87 C88 1.439(12)
C88 C93 1.395(11)
C88 C89 1.522(11)
C89 C92 1.540(14)
C89 C91 1.547(13)
C89 C90 1.559(13)
C90 H90A 0.9800
C90 H90B 0.9800
C90 H90C 0.9800
C91 H91A 0.9800
C91 H91B 0.9800
C91 H91C 0.9800
C92 H92A 0.9800
C92 H92B 0.9800
C92 H92C 0.9800
C93 C94 1.403(11)
C93 H93 0.9500
C94 C95 1.373(12)
C94 C96 1.476(11)
C95 H95 0.9500
C96 C97 1.376(11)
C96 C100 1.386(11)
C97 C98 1.423(12)
C97 H97 0.9500
C98 C99 1.375(12)
C98 H98 0.9500
C99 H99 0.9500
C100 H100 0.9500
S1 O6 1.422(7)
S1 O7 1.444(8)
S1 O8 1.460(7)
S1 C101 1.804(12)
F1 C101 1.351(14)
F2 C101 1.348(12)
F3 C101 1.321(13)
S2 O9 1.433(10)
S2 O11 1.484(10)
S2 O10 1.487(10)
S2 C102 1.77(3)
F4 C102 1.39(3)
F5 C102 1.24(3)
F6 C102 1.37(3)
S3 O14 1.352(16)
S3 O12 1.435(13)
S3 O13 1.66(2)
S3 C103 1.734(18)
F7 C103 1.286(18)
F8 C103 1.46(2)
F9 C103 1.30(2)
S4 O15 1.362(19)
S4 O16 1.39(2)
S4 O17 1.41(2)
S4 C104 1.85(3)
F10 C104 1.36(3)
F11 C104 1.21(3)
F12 C104 1.20(3)
N10 O18 1.297(19)
N10 C105 1.331(16)
N10 O19 1.458(19)
O21 N9 1.230(11)
O22 N9 1.237(11)
N9 C106 1.445(13)
